data_4020914
loop_
_publ_author_name
'Md. Akhtaruzzaman'
'Masaaki Tomura'
'Jun-ichi Nishida'
'Yoshiro Yamashita'

_publ_section_title
;
 Synthesis and Characterization of Novel Dipyridylbenzothiadiazole
 and Bisbenzothiadiazole Derivatives
;
_journal_name_full 'Journal of Organic Chemistry'
_journal_page_first 2953
_journal_page_last 2958
_journal_paper_doi 10.1021/jo035800h
_journal_volume 69
_journal_year 2004
_chemical_formula_moiety 'C30 H24 N4 S, Br2, O3'
_chemical_formula_sum 'C30 H24 Br2 N4 O3 S'
_chemical_formula_weight 680.41
_chemical_melting_point 455.5(5)
_space_group_IT_number 60
_space_group_name_Hall '-P 2n 2ab'
_space_group_name_H-M_alt 'P b c n'
_symmetry_cell_setting orthorhombic
_symmetry_Int_Tables_number 60
_symmetry_space_group_name_Hall '-P 2n 2ab'
_symmetry_space_group_name_H-M 'P b c n'
_cell_angle_alpha 90.00
_cell_angle_beta 90.00
_cell_angle_gamma 90.00
_cell_formula_units_Z 4
_cell_length_a 22.3292(18)
_cell_length_b 15.1543(10)
_cell_length_c 8.8149(8)
_cell_measurement_temperature 296(2)
_cell_volume 2982.8(4)
_diffrn_ambient_temperature 296(2)
_exptl_crystal_density_diffrn 1.515
_cod_depositor_comments
;
The following automatic conversions were performed:

'_chemical_melting_point' value '455-456' was changed to '455.5(5)' -
the average value was taken and precision was estimated.

Automatic conversion script
Id: cif_fix_values 1646 2011-03-28 12:23:43Z adriana 
;
_cod_database_code 4020914

loop_
_symmetry_equiv_pos_as_xyz
'x, y, z'
'-x+1/2, -y+1/2, z+1/2'
'x+1/2, -y+1/2, -z'
'-x, y, -z+1/2'
'-x, -y, -z'
'x-1/2, y-1/2, -z-1/2'
'-x-1/2, y-1/2, z'
'x, -y, z-1/2'

loop_
_atom_site_label
_atom_site_type_symbol
_atom_site_fract_x
_atom_site_fract_y
_atom_site_fract_z
_atom_site_U_iso_or_equiv
_atom_site_adp_type
_atom_site_occupancy
_atom_site_symmetry_multiplicity
_atom_site_calc_flag
_atom_site_refinement_flags
_atom_site_disorder_assembly
_atom_site_disorder_group
Br1 Br -0.27255(4) 0.00001(4) 0.66633(11) 0.0837(4) Uani 1 1 d . . .
S1 S -0.5000 0.51478(17) 0.7500 0.164(3) Uani 1 2 d S . .
N1 N -0.4572(3) 0.4467(3) 0.6601(8) 0.098(2) Uani 1 1 d . . .
N2 N -0.29587(17) 0.2645(3) 0.3655(4) 0.0457(10) Uani 1 1 d . . .
O1 O 0.0000 0.5000 0.0000 0.200(8) Uani 1 2 d S . .
O2 O -0.0877(7) 0.4992(5) 0.241(4) 0.352(12) Uani 1 1 d . . .
C1 C -0.44920(18) 0.2860(3) 0.6463(5) 0.0362(9) Uani 1 1 d . . .
C2 C -0.4750(2) 0.3657(3) 0.6965(6) 0.0474(12) Uani 1 1 d . . .
C3 C -0.4756(2) 0.2118(3) 0.6998(7) 0.0610(16) Uani 1 1 d . . .
H3 H -0.4606 0.1577 0.6681 0.09(2) Uiso 1 1 calc R . .
C4 C -0.39634(19) 0.2807(3) 0.5442(5) 0.0385(10) Uani 1 1 d . . .
C5 C -0.3603(2) 0.3531(3) 0.5100(6) 0.0503(12) Uani 1 1 d . . .
H5 H -0.3701 0.4084 0.5484 0.068(19) Uiso 1 1 calc R . .
C6 C -0.3106(2) 0.3440(4) 0.4203(6) 0.0518(13) Uani 1 1 d . . .
H6 H -0.2871 0.3930 0.3978 0.065(18) Uiso 1 1 calc R . .
C7 C -0.3289(3) 0.1934(4) 0.3945(7) 0.0596(15) Uani 1 1 d . . .
H7 H -0.3176 0.1390 0.3553 0.09(2) Uiso 1 1 calc R . .
C8 C -0.3795(2) 0.1997(4) 0.4813(7) 0.0593(14) Uani 1 1 d . . .
H8 H -0.4027 0.1498 0.4990 0.069(19) Uiso 1 1 calc R . .
C9 C -0.2385(2) 0.2551(4) 0.2760(6) 0.0546(14) Uani 1 1 d . . .
H9A H -0.2308 0.3089 0.2197 0.12(3) Uiso 1 1 calc R . .
H9B H -0.2424 0.2071 0.2039 0.11(3) Uiso 1 1 calc R . .
C10 C -0.1866(2) 0.2365(4) 0.3824(6) 0.0473(12) Uani 1 1 d . . .
C11 C -0.1537(3) 0.3062(4) 0.4391(7) 0.0630(15) Uani 1 1 d . . .
H11 H -0.1633 0.3638 0.4117 0.059(18) Uiso 1 1 calc R . .
C12 C -0.1061(3) 0.2908(5) 0.5378(9) 0.0754(19) Uani 1 1 d . . .
H12 H -0.0836 0.3375 0.5756 0.21(6) Uiso 1 1 calc R . .
C13 C -0.0931(3) 0.2059(6) 0.5784(8) 0.0743(19) Uani 1 1 d . . .
H13 H -0.0612 0.1951 0.6436 0.13(4) Uiso 1 1 calc R . .
C14 C -0.1259(3) 0.1368(5) 0.5249(9) 0.0735(18) Uani 1 1 d . . .
H14 H -0.1167 0.0796 0.5549 0.059(17) Uiso 1 1 calc R . .
C15 C -0.1730(3) 0.1513(4) 0.4262(7) 0.0652(16) Uani 1 1 d . . .
H15 H -0.1954 0.1040 0.3899 0.070(19) Uiso 1 1 calc R . .

loop_
_atom_site_aniso_label
_atom_site_aniso_U_11
_atom_site_aniso_U_22
_atom_site_aniso_U_33
_atom_site_aniso_U_23
_atom_site_aniso_U_13
_atom_site_aniso_U_12
Br1 0.0983(7) 0.0571(5) 0.0956(7) -0.0024(3) 0.0018(4) -0.0074(4)
S1 0.182(4) 0.0415(12) 0.270(5) 0.000 0.182(4) 0.000
N1 0.103(4) 0.041(3) 0.150(6) 0.006(3) 0.091(4) 0.006(3)
N2 0.0366(19) 0.066(3) 0.0343(19) 0.0006(18) 0.0060(15) 0.0093(19)
O1 0.071(5) 0.085(5) 0.44(2) 0.164(9) 0.127(8) 0.051(4)
O2 0.159(10) 0.093(7) 0.81(4) 0.078(10) -0.052(19) 0.018(6)
C1 0.0289(19) 0.039(2) 0.041(2) -0.0001(18) 0.0008(17) 0.0010(16)
C2 0.042(2) 0.044(3) 0.056(3) 0.000(2) 0.019(2) 0.0038(19)
C3 0.047(3) 0.040(3) 0.096(4) -0.004(3) 0.031(3) 0.002(2)
C4 0.0278(19) 0.048(3) 0.040(2) 0.0000(19) -0.0017(17) 0.0045(17)
C5 0.042(3) 0.047(3) 0.062(3) 0.006(2) 0.013(2) 0.011(2)
C6 0.040(2) 0.050(3) 0.065(3) 0.010(2) 0.014(2) 0.006(2)
C7 0.049(3) 0.060(3) 0.070(4) -0.024(3) 0.013(3) 0.000(2)
C8 0.047(3) 0.062(3) 0.069(3) -0.021(3) 0.018(3) -0.010(2)
C9 0.042(3) 0.082(4) 0.040(3) 0.004(3) 0.0136(19) 0.018(3)
C10 0.034(2) 0.060(3) 0.048(3) 0.001(2) 0.0124(19) 0.007(2)
C11 0.055(3) 0.058(3) 0.075(4) 0.001(3) 0.007(3) 0.003(3)
C12 0.059(4) 0.082(5) 0.085(4) -0.018(4) 0.003(3) -0.007(3)
C13 0.054(3) 0.105(6) 0.064(4) 0.006(4) 0.001(3) 0.017(4)
C14 0.068(4) 0.062(4) 0.090(5) 0.013(3) -0.012(4) 0.009(3)
C15 0.059(3) 0.054(3) 0.082(4) 0.004(3) -0.002(3) 0.004(3)

loop_
_geom_bond_atom_site_label_1
_geom_bond_atom_site_label_2
_geom_bond_distance
_geom_bond_site_symmetry_2
_geom_bond_publ_flag
S1 N1 1.614(5) . ?
S1 N1 1.614(5) 4_456 ?
N1 C2 1.330(7) . ?
N2 C7 1.331(7) . ?
N2 C6 1.339(7) . ?
N2 C9 1.511(6) . ?
C1 C3 1.354(7) . ?
C1 C2 1.409(6) . ?
C1 C4 1.486(6) . ?
C2 C2 1.463(9) 4_456 ?
C3 C3 1.403(10) 4_456 ?
C3 H3 0.9301 . ?
C4 C5 1.394(7) . ?
C4 C8 1.399(7) . ?
C5 C6 1.368(7) . ?
C5 H5 0.9300 . ?
C6 H6 0.9301 . ?
C7 C8 1.367(7) . ?
C7 H7 0.9300 . ?
C8 H8 0.9301 . ?
C9 C10 1.517(7) . ?
C9 H9A 0.9700 . ?
C9 H9B 0.9700 . ?
C10 C11 1.380(8) . ?
C10 C15 1.382(8) . ?
C11 C12 1.394(9) . ?
C11 H11 0.9300 . ?
C12 C13 1.367(11) . ?
C12 H12 0.9300 . ?
C13 C14 1.363(10) . ?
C13 H13 0.9300 . ?
C14 C15 1.382(9) . ?
C14 H14 0.9300 . ?
C15 H15 0.9301 . ?
